data_4335926
loop_
_publ_author_name
'Daniel K. Unruh'
'Kyle Gojdas'
'Erin Flores'
'Anna Libo'
'Tori Z. Forbes'

_publ_contact_author_address
;Department of Chemistry
W374 Chemistry Building
The University of Iowa
Iowa City, IA 52242-1294
USA
;
_publ_contact_author_fax 1-319-335-1270
_publ_contact_author_name 'Forbes, Tori M.'
_publ_contact_author_phone 1-319-384-1908
_publ_section_title
;
 Synthesis and Structural Characterization of Hydrolysis Products within
 the Uranyl Iminodiacetate and Malate Systems
;
_journal_name_full 'Inorganic Chemistry'
_journal_page_first 10191
_journal_page_last 10198
_journal_paper_doi 10.1021/ic401705j
_journal_volume 52
_journal_year 2013
_chemical_formula_moiety 'C26 H22 O66 U11, 6(C4 H12 N2), 23(O)'
_chemical_formula_sum 'C50 H94 N12 O89 U11'
_chemical_formula_weight 4905.7
_chemical_name_systematic
;
 ?
;
_space_group_crystal_system triclinic
_space_group_IT_number 2
_space_group_name_Hall '-P 1'
_space_group_name_H-M_alt 'P -1'
_symmetry_space_group_name_Hall '-P 1'
_symmetry_space_group_name_H-M 'P -1'
_atom_sites_solution_hydrogens geom
_atom_sites_solution_primary direct
_atom_sites_solution_secondary difmap
_audit_creation_date 2013-07-01T12:06:49-00:00
_audit_creation_method 'WinGX routine CIF_UPDATE'
_cell_angle_alpha 112.944(2)
_cell_angle_beta 93.626(2)
_cell_angle_gamma 96.393(2)
_cell_formula_units_Z 1
_cell_length_a 11.3709(8)
_cell_length_b 14.8831(11)
_cell_length_c 19.0822(13)
_cell_measurement_reflns_used 9856
_cell_measurement_temperature 100(2)
_cell_measurement_theta_max 25.62
_cell_measurement_theta_min 2.18
_cell_volume 2935.2(4)
_computing_cell_refinement 'APEX2 (Bruker AXS, 2006)'
_computing_data_collection 'Collect (Nonius BV, 1997-2000)'
_computing_data_reduction 'APEX2 (Bruker AXS, 2006)'
_computing_molecular_graphics 'CrystalMaker v2.5.0'
_computing_structure_refinement 'SHELXL-2013 (Sheldrick, 2013)'
_computing_structure_solution 'SHELXL-2013 (Sheldrick, 2013)'
_diffrn_ambient_temperature 100(2)
_diffrn_measured_fraction_theta_full 0.999
_diffrn_measured_fraction_theta_max 0.993
_diffrn_measurement_device_type KappaCCD
_diffrn_measurement_method 'CCD phi and omega scans'
_diffrn_radiation_monochromator graphite
_diffrn_radiation_type MoK\a
_diffrn_radiation_wavelength 0.71073
_diffrn_reflns_av_R_equivalents 0.0397
_diffrn_reflns_limit_h_max 13
_diffrn_reflns_limit_h_min -13
_diffrn_reflns_limit_k_max 18
_diffrn_reflns_limit_k_min -18
_diffrn_reflns_limit_l_max 23
_diffrn_reflns_limit_l_min -23
_diffrn_reflns_number 45098
_diffrn_reflns_theta_full 25.242
_diffrn_reflns_theta_max 25.7
_diffrn_reflns_theta_min 1.167
_exptl_absorpt_coefficient_mu 15.231
_exptl_absorpt_correction_T_max 0.7201
_exptl_absorpt_correction_T_min 0.3774
_exptl_absorpt_correction_type multi-scan
_exptl_absorpt_process_details SADABS
_exptl_crystal_colour yellow
_exptl_crystal_density_diffrn 2.775
_exptl_crystal_description blade
_exptl_crystal_F_000 2202
_exptl_crystal_size_max 0.08
_exptl_crystal_size_mid 0.06
_exptl_crystal_size_min 0.02
_refine_diff_density_max 4.549
_refine_diff_density_min -2.073
_refine_diff_density_rms 0.27
_refine_ls_extinction_method none
_refine_ls_goodness_of_fit_ref 1.09
_refine_ls_hydrogen_treatment mixed
_refine_ls_matrix_type full
_refine_ls_number_parameters 559
_refine_ls_number_reflns 11094
_refine_ls_number_restraints 35
_refine_ls_restrained_S_all 1.089
_refine_ls_R_factor_all 0.0632
_refine_ls_R_factor_gt 0.0462
_refine_ls_shift/su_max 0.001
_refine_ls_shift/su_mean 0
_refine_ls_structure_factor_coef Fsqd
_refine_ls_weighting_details
;
 w=1/[\s^2^(Fo^2^)+(0.0439P)^2^+81.4262P]
 where P=(Fo^2^+2Fc^2^)/3
;
_refine_ls_weighting_scheme calc
_refine_ls_wR_factor_gt 0.1093
_refine_ls_wR_factor_ref 0.1182
_reflns_number_gt 9060
_reflns_number_total 11094
_reflns_threshold_expression 'I > 2\s(I)'
_cod_data_source_file ic401705j_si_004.cif
_cod_data_source_block p-1
_cod_database_code 4335926

loop_
_space_group_symop_operation_xyz
'x, y, z'
'-x, -y, -z'

loop_
_atom_site_label
_atom_site_type_symbol
_atom_site_fract_x
_atom_site_fract_y
_atom_site_fract_z
_atom_site_U_iso_or_equiv
_atom_site_adp_type
_atom_site_occupancy
_atom_site_calc_flag
_atom_site_disorder_assembly
_atom_site_disorder_group
U1 U 0 0.5 0 0.02239(16) Uani 1 d . .
U2 U 0.29070(4) 0.69271(4) 0.04280(3) 0.02627(13) Uani 1 d . .
U3 U 0.08179(4) 0.73507(4) 0.19406(3) 0.02258(12) Uani 1 d . .
U4 U 0.29228(4) 0.55078(4) -0.39791(2) 0.02156(12) Uani 1 d . .
U5 U 0.13784(4) 0.37588(3) -0.31940(2) 0.01817(11) Uani 1 d . .
U6 U 0.37489(4) 0.60583(4) -0.18670(2) 0.01940(12) Uani 1 d . .
O1 O 0.2611(8) 0.3082(7) -0.3398(5) 0.029(2) Uani 1 d . .
O2 O 0.0113(8) 0.4377(6) -0.2979(5) 0.0223(19) Uani 1 d . .
O3 O 0.0249(8) 0.2509(7) -0.4313(5) 0.026(2) Uani 1 d . .
O4 O 0.1448(7) 0.4115(7) -0.4298(5) 0.0228(19) Uani 1 d . .
O5 O 0.2198(7) 0.4700(6) -0.1766(5) 0.0217(19) Uani 1 d . .
O6 O 0.5419(8) 0.7340(7) -0.1516(5) 0.027(2) Uani 1 d . .
O7 O 0.0569(7) 0.4193(7) -0.1338(5) 0.026(2) Uani 1 d . .
O8 O 0.2604(8) 0.5168(7) -0.2946(5) 0.029(2) Uani 1 d . .
O9 O 0.2742(8) 0.6955(7) -0.1655(5) 0.026(2) Uani 1 d . .
O10 O 0.1893(8) 0.6367(7) -0.3672(5) 0.031(2) Uani 1 d . .
O11 O -0.0634(8) 0.7427(7) 0.2754(5) 0.026(2) Uani 1 d . .
O12 O 0.4120(7) 0.6568(8) -0.0551(5) 0.027(2) Uani 1 d . .
O13 O 0.4338(8) 0.6462(7) -0.2891(5) 0.032(2) Uani 1 d . .
O14 O 0.1314(8) 0.6338(8) 0.0822(5) 0.036(3) Uani 1 d . .
O15 O 0.1705(8) 0.6823(7) 0.2450(5) 0.029(2) Uani 1 d . .
O16 O 0.4389(9) 0.8352(8) 0.0919(5) 0.040(3) Uani 1 d . .
O17 O 0.3818(9) 0.6296(8) 0.0853(6) 0.039(3) Uani 1 d . .
O18 O 0.4734(9) 0.5173(7) -0.2002(5) 0.034(2) Uani 1 d . .
O19 O 0.2571(9) 0.8067(7) 0.1638(5) 0.034(2) Uani 1 d . .
O20 O 0.2098(8) 0.5083(7) -0.5266(5) 0.031(2) Uani 1 d . .
O21 O 0.4070(9) 0.6675(8) -0.4305(5) 0.037(3) Uani 1 d . .
O22 O 0.6776(8) 0.8275(8) -0.1817(6) 0.037(3) Uani 1 d . .
O23 O 0.0732(8) 0.4209(8) 0.0312(5) 0.036(2) Uani 1 d . .
O24 O 0.2061(8) 0.7560(9) -0.0018(5) 0.039(3) Uani 1 d . .
O25 O 0.1888(9) 0.5398(9) -0.0533(5) 0.043(3) Uani 1 d . .
O26 O 0.3947(8) 0.4666(8) -0.4324(5) 0.037(2) Uani 1 d . .
O27 O 0.1390(8) 0.4291(7) -0.6484(5) 0.030(2) Uani 1 d . .
O28 O -0.0073(9) 0.7932(9) 0.1488(6) 0.044(3) Uani 1 d . .
O29 O 0.1510(10) 0.8928(9) 0.2935(6) 0.051(3) Uani 1 d . .
O30 O 0.5498(12) 0.7643(11) -0.4484(7) 0.070(5) Uani 1 d . .
O32 O 0.5127(17) 0.9866(11) 0.1747(11) 0.107(7) Uani 1 d . .
O33 O 0.299(2) 0.9839(18) 0.3867(15) 0.167(11) Uani 1 d . .
OW1 O 0.6182(12) 0.6573(10) 0.1447(8) 0.063(4) Uiso 1 d . .
OW2 O 0.3536(13) 0.3716(11) 0.0109(9) 0.074(4) Uiso 1 d . .
OW3 O 0.2502(13) 0.1877(11) 0.0056(9) 0.075(4) Uiso 1 d . .
OW4 O 0.6103(15) 0.8718(13) 0.3776(10) 0.089(5) Uiso 1 d . .
OW5 O 0.7521(15) 0.0090(13) 0.2211(10) 0.091(5) Uiso 1 d . .
OW6 O 0.9186(17) 0.9459(14) 0.1218(11) 0.103(6) Uiso 1 d . .
OW7 O 0.2783(10) 0.5047(9) 0.1732(7) 0.050(3) Uiso 1 d . .
OW8 O 0.7437(10) 0.8366(9) 0.2534(7) 0.051(3) Uiso 1 d . .
OW9 O 0.9412(12) 0.1027(10) 0.0058(8) 0.063(4) Uiso 1 d . .
OW10 O -0.247(2) 0.1621(17) -0.6336(13) 0.134(8) Uiso 1 d . .
OW11 O 0.560(3) 1.052(2) 0.4252(18) 0.180(11) Uiso 1 d . .
OW12 O 0.230(3) 0.170(3) -0.521(2) 0.091(10) Uiso 0.5 d . .
C1 C 0.1573(11) 0.4750(10) -0.1235(7) 0.024(3) Uiso 1 d . .
C2 C 0.1494(12) 0.4370(10) -0.5805(8) 0.026(3) Uiso 1 d . .
C3 C 0.0169(15) 0.2565(13) -0.4949(10) 0.048(4) Uiso 1 d . .
O31A O -0.017(2) 0.1811(17) -0.5596(13) 0.040(6) Uiso 0.5 d A 1
C4A C 0.116(3) 0.341(2) -0.5656(18) 0.038(7) Uiso 0.5 d A 1
H4A1 H 0.0337 0.3135 -0.5901 0.046 Uiso 0.5 calc A 1
H4A2 H 0.1674 0.2935 -0.5958 0.046 Uiso 0.5 calc A 1
C5A C 0.121(2) 0.3362(19) -0.5053(14) 0.022(5) Uiso 0.5 d A 1
H5A H 0.1916 0.3017 -0.5071 0.026 Uiso 0.5 calc A 1
C8A C 0.5411(17) 0.7025(18) -0.2845(13) 0.015(5) Uiso 0.5 d B 1
H8A H 0.6004 0.6603 -0.3113 0.018 Uiso 0.5 calc B 1
C9A C 0.523(3) 0.780(3) -0.3162(19) 0.043(8) Uiso 0.5 d B 1
H9A1 H 0.5946 0.831 -0.3002 0.052 Uiso 0.5 calc B 1
H9A2 H 0.4535 0.8118 -0.2969 0.052 Uiso 0.5 calc B 1
C11A C 0.317(5) 0.903(4) 0.194(2) 0.075(6) Uiso 0.5 d C 1
H11A H 0.2647 0.9494 0.1863 0.09 Uiso 0.5 calc C 1
C12A C 0.368(3) 0.939(4) 0.275(2) 0.075(6) Uiso 0.5 d C 1
H12A H 0.4105 1.0077 0.2937 0.09 Uiso 0.5 calc C 1
H12B H 0.424 0.8961 0.2821 0.09 Uiso 0.5 calc C 1
N6A N -0.064(2) 0.0585(19) -0.4448(16) 0.040(6) Uiso 0.5 d D 1
H6A1 H -0.0368 0.123 -0.4466 0.049 Uiso 0.5 calc D 1
H6A2 H -0.1218 0.0688 -0.4067 0.049 Uiso 0.5 calc D 1
C25A C -0.030(4) -0.024(3) -0.577(2) 0.055(9) Uiso 0.5 d D 1
H25A H -0.0648 -0.0695 -0.6298 0.066 Uiso 0.5 calc D 1
H25B H -0.0031 0.0412 -0.5783 0.066 Uiso 0.5 calc D 1
C26A C -0.126(3) -0.013(3) -0.523(2) 0.060(9) Uiso 0.5 d D 1
H26A H -0.156 -0.0774 -0.5227 0.072 Uiso 0.5 calc D 1
H26B H -0.1933 0.0141 -0.5396 0.072 Uiso 0.5 calc D 1
O31B O -0.0636(19) 0.1985(15) -0.5484(11) 0.027(5) Uiso 0.5 d A 2
C4B C 0.062(2) 0.370(2) -0.5606(14) 0.021(5) Uiso 0.5 d A 2
H4B1 H -0.0168 0.3875 -0.5705 0.026 Uiso 0.5 calc A 2
H4B2 H 0.0637 0.3032 -0.6001 0.026 Uiso 0.5 calc A 2
C5B C 0.060(3) 0.358(2) -0.4927(16) 0.027(6) Uiso 0.5 d A 2
H5B H -0.0099 0.3917 -0.4738 0.032 Uiso 0.5 calc A 2
C8B C 0.503(2) 0.7424(16) -0.2739(15) 0.024(6) Uiso 0.5 d B 2
H8B H 0.4515 0.7945 -0.2682 0.028 Uiso 0.5 calc B 2
C9B C 0.580(3) 0.726(2) -0.3400(17) 0.034(7) Uiso 0.5 d B 2
H9B1 H 0.6477 0.7797 -0.3248 0.041 Uiso 0.5 calc B 2
H9B2 H 0.6113 0.6626 -0.3532 0.041 Uiso 0.5 calc B 2
C11B C 0.336(5) 0.888(3) 0.211(3) 0.075(6) Uiso 0.5 d C 2
H11B H 0.3794 0.8677 0.2482 0.09 Uiso 0.5 calc C 2
C12B C 0.283(4) 0.977(3) 0.257(2) 0.075(6) Uiso 0.5 d C 2
H12C H 0.2101 0.985 0.23 0.09 Uiso 0.5 calc C 2
H12D H 0.3409 1.0388 0.2768 0.09 Uiso 0.5 calc C 2
N6B N -0.117(3) 0.023(3) -0.486(2) 0.067(9) Uiso 0.5 d E 2
H6B1 H -0.1119 0.0949 -0.4729 0.08 Uiso 0.5 calc E 2
H6B2 H -0.201 -0.0023 -0.4852 0.08 Uiso 0.5 calc E 2
C25B C -0.041(4) 0.008(3) -0.427(2) 0.054(9) Uiso 0.5 d E 2
H25C H -0.0577 0.052 -0.3756 0.064 Uiso 0.5 calc E 2
H25D H -0.0612 -0.061 -0.4321 0.064 Uiso 0.5 calc E 2
C26B C -0.085(3) -0.027(3) -0.5674(17) 0.040(7) Uiso 0.5 d E 2
H26C H -0.1094 -0.0987 -0.5859 0.048 Uiso 0.5 calc E 2
H26D H -0.1296 -0.003 -0.6014 0.048 Uiso 0.5 calc E 2
H11E H -0.127(10) 0.781(10) 0.283(10) 0.05 Uiso 1 d F 2
H12E H 0.479(9) 0.623(11) -0.056(10) 0.05 Uiso 1 d G 2
C6 C 0.5886(12) 0.7658(11) -0.1987(8) 0.030(3) Uiso 1 d . .
C7 C 0.5023(14) 0.7234(12) -0.4088(9) 0.038(4) Uiso 1 d . .
C10 C 0.4444(19) 0.9099(17) 0.1531(13) 0.064(5) Uiso 1 d . .
C13 C 0.260(2) 0.934(2) 0.3155(16) 0.090(7) Uiso 1 d . .
N1 N 0.2598(9) 0.5949(8) 0.3466(6) 0.025(2) Uiso 1 d . .
H1A H 0.1986 0.5435 0.3487 0.029 Uiso 1 calc . .
H1B H 0.2434 0.6 0.2968 0.029 Uiso 1 calc . .
N2 N 0.4664(11) 0.7398(9) 0.4089(7) 0.034(3) Uiso 1 d . .
H2A H 0.4869 0.7364 0.459 0.041 Uiso 1 calc . .
H2B H 0.5256 0.7905 0.4042 0.041 Uiso 1 calc . .
C14 C 0.2517(13) 0.6907(10) 0.4096(8) 0.032(3) Uiso 1 d . .
H14A H 0.2636 0.6854 0.4596 0.038 Uiso 1 calc . .
H14B H 0.172 0.7097 0.4041 0.038 Uiso 1 calc . .
C15 C 0.3472(13) 0.7676(11) 0.4058(9) 0.036(3) Uiso 1 d . .
H15A H 0.33 0.7767 0.3577 0.043 Uiso 1 calc . .
H15B H 0.3454 0.8314 0.4491 0.043 Uiso 1 calc . .
C16 C 0.4713(13) 0.6438(11) 0.3470(9) 0.035(3) Uiso 1 d . .
H16A H 0.5517 0.6253 0.3508 0.042 Uiso 1 calc . .
H16B H 0.4562 0.6483 0.2969 0.042 Uiso 1 calc . .
C17 C 0.3790(12) 0.5655(11) 0.3519(9) 0.033(3) Uiso 1 d . .
H17A H 0.382 0.5011 0.3096 0.04 Uiso 1 calc . .
H17B H 0.3955 0.5587 0.4011 0.04 Uiso 1 calc . .
N3 N -0.0390(10) 0.3374(8) 0.2351(6) 0.025(2) Uiso 1 d . .
H3A H -0.1158 0.363 0.2439 0.03 Uiso 1 calc . .
H3B H 0.0175 0.3734 0.2821 0.03 Uiso 1 calc . .
N4 N 0.1042(11) 0.2031(9) 0.1367(7) 0.034(3) Uiso 1 d . .
H4A H 0.0481 0.1662 0.0896 0.04 Uiso 1 calc . .
H4B H 0.1815 0.1783 0.1282 0.04 Uiso 1 calc . .
C18 C 0.0564(14) 0.1866(12) 0.2026(9) 0.038(4) Uiso 1 d . .
H18A H 0.0421 0.1151 0.1906 0.046 Uiso 1 calc . .
H18B H 0.1155 0.2188 0.2488 0.046 Uiso 1 calc . .
C19 C 0.1207(12) 0.3123(11) 0.1529(8) 0.032(3) Uiso 1 d . .
H19A H 0.1825 0.3481 0.1971 0.038 Uiso 1 calc . .
H19B H 0.1487 0.322 0.1079 0.038 Uiso 1 calc . .
C20 C -0.0570(13) 0.2281(11) 0.2180(9) 0.033(3) Uiso 1 d . .
H20A H -0.0873 0.2178 0.2622 0.04 Uiso 1 calc . .
H20B H -0.1173 0.1929 0.1729 0.04 Uiso 1 calc . .
C21 C 0.0085(12) 0.3534(11) 0.1698(8) 0.030(3) Uiso 1 d . .
H21A H -0.0512 0.3217 0.124 0.036 Uiso 1 calc . .
H21B H 0.0229 0.425 0.182 0.036 Uiso 1 calc . .
N5 N 0.5387(11) 0.9041(10) -0.0174(8) 0.039(3) Uiso 1 d . .
H5C H 0.5678 0.8458 -0.0546 0.047 Uiso 1 calc . .
H5D H 0.5328 0.8948 0.031 0.047 Uiso 1 calc . .
C22 C 0.4198(14) 0.9133(12) -0.0482(9) 0.042(4) Uiso 1 d . .
H22A H 0.3624 0.855 -0.054 0.051 Uiso 1 calc . .
H22B H 0.4243 0.9141 -0.0996 0.051 Uiso 1 calc . .
C23 C 0.3756(15) 1.0049(12) 0.0028(10) 0.045(4) Uiso 1 d . .
H23A H 0.2981 1.0097 -0.0212 0.054 Uiso 1 calc . .
H23B H 0.3625 1.0006 0.0523 0.054 Uiso 1 calc . .

loop_
_atom_site_aniso_label
_atom_site_aniso_U_11
_atom_site_aniso_U_22
_atom_site_aniso_U_33
_atom_site_aniso_U_23
_atom_site_aniso_U_13
_atom_site_aniso_U_12
U1 0.0185(3) 0.0340(4) 0.0097(3) 0.0072(3) -0.0001(2) -0.0094(3)
U2 0.0210(2) 0.0391(3) 0.0137(2) 0.0099(2) -0.00066(18) -0.0116(2)
U3 0.0270(3) 0.0264(3) 0.0135(2) 0.0090(2) 0.00248(18) -0.0034(2)
U4 0.0198(2) 0.0330(3) 0.0123(2) 0.0121(2) -0.00030(17) -0.0045(2)
U5 0.0177(2) 0.0231(3) 0.0133(2) 0.00824(19) 0.00142(17) -0.00166(18)
U6 0.0155(2) 0.0302(3) 0.0119(2) 0.0099(2) -0.00022(16) -0.00386(19)
O1 0.023(5) 0.041(6) 0.033(5) 0.026(5) 0.008(4) 0.007(4)
O2 0.031(5) 0.012(4) 0.027(5) 0.010(4) 0.006(4) 0.005(4)
O3 0.037(5) 0.026(5) 0.015(4) 0.011(4) -0.004(4) -0.001(4)
O4 0.024(4) 0.030(5) 0.013(4) 0.011(4) -0.002(3) -0.006(4)
O5 0.014(4) 0.017(4) 0.020(4) -0.007(4) 0.001(3) 0.003(3)
O6 0.026(5) 0.038(6) 0.017(4) 0.015(4) -0.004(4) -0.007(4)
O7 0.021(4) 0.034(5) 0.012(4) 0.000(4) 0.002(3) -0.009(4)
O8 0.037(5) 0.030(5) 0.016(4) 0.011(4) -0.005(4) -0.015(4)
O9 0.021(4) 0.034(5) 0.018(4) 0.007(4) 0.002(4) -0.004(4)
O10 0.034(5) 0.029(5) 0.023(5) 0.004(4) 0.015(4) -0.001(4)
O11 0.028(5) 0.029(5) 0.024(5) 0.016(4) 0.004(4) -0.003(4)
O12 0.013(4) 0.051(6) 0.016(4) 0.017(4) -0.005(3) -0.006(4)
O13 0.030(5) 0.045(6) 0.016(4) 0.016(4) -0.004(4) -0.022(4)
O14 0.033(5) 0.045(6) 0.014(5) 0.002(4) 0.006(4) -0.020(5)
O15 0.029(5) 0.038(6) 0.020(5) 0.011(4) 0.002(4) 0.003(4)
O16 0.038(6) 0.044(6) 0.022(5) 0.004(5) 0.001(4) -0.025(5)
O17 0.028(5) 0.060(7) 0.030(5) 0.024(5) -0.002(4) -0.004(5)
O18 0.040(6) 0.033(6) 0.026(5) 0.009(5) 0.008(4) -0.006(5)
O19 0.038(6) 0.035(6) 0.020(5) 0.007(4) 0.005(4) -0.013(5)
O20 0.036(5) 0.034(6) 0.020(5) 0.014(4) -0.010(4) -0.007(4)
O21 0.036(6) 0.057(7) 0.024(5) 0.029(5) -0.003(4) -0.012(5)
O22 0.028(5) 0.052(7) 0.033(6) 0.026(5) -0.005(4) -0.016(5)
O23 0.028(5) 0.056(7) 0.025(5) 0.018(5) 0.011(4) 0.007(5)
O24 0.025(5) 0.068(8) 0.027(5) 0.023(5) 0.004(4) 0.005(5)
O25 0.035(6) 0.067(8) 0.010(4) 0.005(5) 0.001(4) -0.024(5)
O26 0.030(5) 0.057(7) 0.028(5) 0.022(5) 0.006(4) 0.005(5)
O27 0.032(5) 0.036(6) 0.016(4) 0.009(4) -0.005(4) -0.012(4)
O28 0.039(6) 0.059(7) 0.053(7) 0.044(6) 0.005(5) 0.008(5)
O29 0.046(7) 0.046(7) 0.046(7) 0.005(6) 0.024(5) -0.020(5)
O30 0.077(9) 0.092(10) 0.036(7) 0.040(7) -0.020(6) -0.055(8)
O32 0.132(15) 0.045(9) 0.113(14) 0.022(9) -0.047(12) -0.039(9)
O33 0.16(2) 0.120(19) 0.14(2) -0.030(16) -0.042(17) 0.034(16)

loop_
_atom_type_symbol
_atom_type_description
_atom_type_scat_dispersion_real
_atom_type_scat_dispersion_imag
_atom_type_scat_source
C C 0.0033 0.0016 'International Tables Vol C Tables 4.2.6.8 and 6.1.1.4'
H H 0 0 'International Tables Vol C Tables 4.2.6.8 and 6.1.1.4'
N N 0.0061 0.0033 'International Tables Vol C Tables 4.2.6.8 and 6.1.1.4'
O O 0.0106 0.006 'International Tables Vol C Tables 4.2.6.8 and 6.1.1.4'
U U -9.6767 9.6646 'International Tables Vol C Tables 4.2.6.8 and 6.1.1.4'

loop_
_geom_angle_atom_site_label_1
_geom_angle_atom_site_label_2
_geom_angle_atom_site_label_3
_geom_angle
_geom_angle_site_symmetry_1
_geom_angle_site_symmetry_3
O23 U1 O23 180 . 2_565
O23 U1 O14 89.5(4) . 2_565
O23 U1 O14 90.5(4) 2_565 2_565
O23 U1 O14 90.5(4) . .
O23 U1 O14 89.5(4) 2_565 .
O14 U1 O14 180 2_565 .
O23 U1 O7 88.0(4) . 2_565
O23 U1 O7 92.0(4) 2_565 2_565
O14 U1 O7 115.4(3) 2_565 2_565
O14 U1 O7 64.6(3) . 2_565
O23 U1 O7 92.0(4) . .
O23 U1 O7 88.0(4) 2_565 .
O14 U1 O7 64.6(3) 2_565 .
O14 U1 O7 115.4(3) . .
O7 U1 O7 180 2_565 .
O23 U1 O25 89.0(4) . .
O23 U1 O25 91.0(4) 2_565 .
O14 U1 O25 115.7(3) 2_565 .
O14 U1 O25 64.3(3) . .
O7 U1 O25 128.8(3) 2_565 .
O7 U1 O25 51.2(3) . .
O23 U1 O25 91.0(4) . 2_565
O23 U1 O25 89.0(4) 2_565 2_565
O14 U1 O25 64.3(3) 2_565 2_565
O14 U1 O25 115.7(3) . 2_565
O7 U1 O25 51.2(3) 2_565 2_565
O7 U1 O25 128.8(3) . 2_565
O25 U1 O25 180.0(2) . 2_565
O23 U1 C1 88.4(4) . 2_565
O23 U1 C1 91.6(4) 2_565 2_565
O14 U1 C1 90.0(3) 2_565 2_565
O14 U1 C1 90.0(3) . 2_565
O7 U1 C1 25.4(3) 2_565 2_565
O7 U1 C1 154.6(3) . 2_565
O25 U1 C1 154.2(3) . 2_565
O25 U1 C1 25.8(3) 2_565 2_565
O23 U1 C1 91.6(4) . .
O23 U1 C1 88.4(4) 2_565 .
O14 U1 C1 90.0(3) 2_565 .
O14 U1 C1 90.0(3) . .
O7 U1 C1 154.6(3) 2_565 .
O7 U1 C1 25.4(3) . .
O25 U1 C1 25.8(3) . .
O25 U1 C1 154.2(3) 2_565 .
C1 U1 C1 180 2_565 .
O23 U1 U2 93.5(3) . .
O23 U1 U2 86.5(3) 2_565 .
O14 U1 U2 151.2(2) 2_565 .
O14 U1 U2 28.8(2) . .
O7 U1 U2 93.35(19) 2_565 .
O7 U1 U2 86.65(19) . .
O25 U1 U2 35.9(2) . .
O25 U1 U2 144.1(2) 2_565 .
C1 U1 U2 118.7(2) 2_565 .
C1 U1 U2 61.3(2) . .
O23 U1 U2 86.5(3) . 2_565
O23 U1 U2 93.5(3) 2_565 2_565
O14 U1 U2 28.8(2) 2_565 2_565
O14 U1 U2 151.2(2) . 2_565
O7 U1 U2 86.65(19) 2_565 2_565
O7 U1 U2 93.35(19) . 2_565
O25 U1 U2 144.1(2) . 2_565
O25 U1 U2 35.9(2) 2_565 2_565
C1 U1 U2 61.3(2) 2_565 2_565
C1 U1 U2 118.7(2) . 2_565
U2 U1 U2 180 . 2_565
O24 U2 O17 177.3(4) . .
O24 U2 O14 93.5(4) . .
O17 U2 O14 89.1(4) . .
O24 U2 O12 89.7(4) . .
O17 U2 O12 87.8(4) . .
O14 U2 O12 143.8(3) . .
O24 U2 O19 89.2(4) . .
O17 U2 O19 92.4(4) . .
O14 U2 O19 69.7(3) . .
O12 U2 O19 146.4(3) . .
O24 U2 O16 88.2(4) . .
O17 U2 O16 90.4(4) . .
O14 U2 O16 137.3(3) . .
O12 U2 O16 78.8(3) . .
O19 U2 O16 67.6(3) . .
O24 U2 O25 88.0(5) . .
O17 U2 O25 92.4(4) . .
O14 U2 O25 67.7(3) . .
O12 U2 O25 76.4(3) . .
O19 U2 O25 137.0(3) . .
O16 U2 O25 155.0(3) . .
O24 U2 U3 90.5(3) . .
O17 U2 U3 92.0(3) . .
O14 U2 U3 32.5(2) . .
O12 U2 U3 176.3(2) . .
O19 U2 U3 37.3(2) . .
O16 U2 U3 104.9(2) . .
O25 U2 U3 99.9(2) . .
O24 U2 U1 87.3(3) . .
O17 U2 U1 94.6(3) . .
O14 U2 U1 29.8(2) . .
O12 U2 U1 114.8(2) . .
O19 U2 U1 98.7(2) . .
O16 U2 U1 165.6(3) . .
O25 U2 U1 38.3(2) . .
U3 U2 U1 61.535(11) . .
O28 U3 O15 176.6(5) . .
O28 U3 O14 92.2(5) . .
O15 U3 O14 91.2(4) . .
O28 U3 O11 88.2(4) . .
O15 U3 O11 89.5(4) . .
O14 U3 O11 140.1(3) . .
O28 U3 O19 90.6(4) . .
O15 U3 O19 90.1(4) . .
O14 U3 O19 69.4(3) . .
O11 U3 O19 150.4(3) . .
O28 U3 O29 88.7(5) . .
O15 U3 O29 88.4(4) . .
O14 U3 O29 139.8(3) . .
O11 U3 O29 80.1(3) . .
O19 U3 O29 70.4(3) . .
O28 U3 O7 90.7(4) . 2_565
O15 U3 O7 91.2(4) . 2_565
O14 U3 O7 66.8(3) . 2_565
O11 U3 O7 73.3(3) . 2_565
O19 U3 O7 136.3(3) . 2_565
O29 U3 O7 153.4(3) . 2_565
O28 U3 U2 90.5(4) . .
O15 U3 U2 92.1(3) . .
O14 U3 U2 32.4(2) . .
O11 U3 U2 172.3(2) . .
O19 U3 U2 37.1(2) . .
O29 U3 U2 107.5(2) . .
O7 U3 U2 99.2(2) 2_565 .
O28 U3 U1 85.2(4) . .
O15 U3 U1 98.1(3) . .
O14 U3 U1 29.8(2) . .
O11 U3 U1 110.8(2) . .
O19 U3 U1 98.5(2) . .
O29 U3 U1 167.2(3) . .
O7 U3 U1 38.19(19) 2_565 .
U2 U3 U1 61.481(11) . .
O26 U4 O10 177.3(4) . .
O26 U4 O8 95.7(4) . .
O10 U4 O8 87.0(4) . .
O26 U4 O21 90.7(4) . .
O10 U4 O21 87.4(4) . .
O8 U4 O21 139.9(3) . .
O26 U4 O4 86.9(4) . .
O10 U4 O4 93.8(4) . .
O8 U4 O4 68.6(3) . .
O21 U4 O4 151.4(3) . .
O26 U4 O20 89.4(4) . .
O10 U4 O20 88.3(4) . .
O8 U4 O20 141.3(3) . .
O21 U4 O20 78.1(3) . .
O4 U4 O20 73.4(3) . .
O26 U4 O13 89.2(4) . .
O10 U4 O13 92.2(4) . .
O8 U4 O13 67.0(3) . .
O21 U4 O13 73.6(3) . .
O4 U4 O13 134.8(3) . .
O20 U4 O13 151.7(3) . .
O26 U4 U5 88.3(3) . .
O10 U4 U5 93.9(3) . .
O8 U4 U5 32.4(2) . .
O21 U4 U5 171.9(2) . .
O4 U4 U5 36.58(19) . .
O20 U4 U5 109.9(2) . .
O13 U4 U5 98.3(2) . .
O26 U4 U6 95.4(3) . .
O10 U4 U6 87.1(3) . .
O8 U4 U6 30.6(2) . .
O21 U4 U6 109.4(2) . .
O4 U4 U6 99.20(19) . .
O20 U4 U6 171.0(2) . .
O13 U4 U6 36.47(19) . .
U5 U4 U6 62.699(12) . .
O2 U5 O1 176.8(4) . .
O2 U5 O8 92.7(4) . .
O1 U5 O8 90.3(4) . .
O2 U5 O11 92.4(3) . 2_565
O1 U5 O11 84.3(4) . 2_565
O8 U5 O11 147.4(3) . 2_565
O2 U5 O4 89.1(3) . .
O1 U5 O4 93.2(4) . .
O8 U5 O4 68.7(3) . .
O11 U5 O4 143.5(3) 2_565 .
O2 U5 O3 90.0(4) . .
O1 U5 O3 88.8(4) . .
O8 U5 O3 135.0(3) . .
O11 U5 O3 77.1(3) 2_565 .
O4 U5 O3 66.5(3) . .
O2 U5 O5 87.3(3) . .
O1 U5 O5 92.7(3) . .
O8 U5 O5 66.3(3) . .
O11 U5 O5 81.8(3) 2_565 .
O4 U5 O5 134.6(3) . .
O3 U5 O5 158.6(3) . .
O2 U5 U4 94.8(3) . .
O1 U5 U4 88.4(3) . .
O8 U5 U4 32.5(2) . .
O11 U5 U4 172.7(2) 2_565 .
O4 U5 U4 36.5(2) . .
O3 U5 U4 102.5(2) . .
O5 U5 U4 98.8(2) . .
O2 U5 U6 95.8(3) . .
O1 U5 U6 86.2(3) . .
O8 U5 U6 26.7(2) . .
O11 U5 U6 120.7(2) 2_565 .
O4 U5 U6 95.3(2) . .
O3 U5 U6 160.8(2) . .
O5 U5 U6 40.38(19) . .
U4 U5 U6 58.835(12) . .
O18 U6 O9 175.4(4) . .
O18 U6 O8 94.0(4) . .
O9 U6 O8 88.9(4) . .
O18 U6 O12 90.2(4) . .
O9 U6 O12 85.5(4) . .
O8 U6 O12 149.3(3) . .
O18 U6 O13 94.2(4) . .
O9 U6 O13 90.2(4) . .
O8 U6 O13 68.1(3) . .
O12 U6 O13 141.8(3) . .
O18 U6 O6 90.0(4) . .
O9 U6 O6 90.6(4) . .
O8 U6 O6 133.8(3) . .
O12 U6 O6 76.5(3) . .
O13 U6 O6 65.6(3) . .
O18 U6 O5 84.0(3) . .
O9 U6 O5 93.9(3) . .
O8 U6 O5 66.5(3) . .
O12 U6 O5 83.8(3) . .
O13 U6 O5 134.3(3) . .
O6 U6 O5 159.4(3) . .
O18 U6 U4 97.2(3) . .
O9 U6 U4 87.1(3) . .
O8 U6 U4 31.5(2) . .
O12 U6 U4 172.5(3) . .
O13 U6 U4 36.73(19) . .
O6 U6 U4 102.25(19) . .
O5 U6 U4 98.03(18) . .
O18 U6 U5 84.6(3) . .
O9 U6 U5 96.4(3) . .
O8 U6 U5 27.3(2) . .
O12 U6 U5 123.8(2) . .
O13 U6 U5 94.4(2) . .
O6 U6 U5 158.9(2) . .
O5 U6 U5 39.95(18) . .
U4 U6 U5 58.466(11) . .
O18 U6 H12E 69.3(19) . .
O9 U6 H12E 106.6(19) . .
O8 U6 H12E 150(4) . .
O12 U6 H12E 21.4(18) . .
O13 U6 H12E 135(3) . .
O6 U6 H12E 73(4) . .
O5 U6 H12E 87(4) . .
U4 U6 H12E 165.3(19) . .
U5 U6 H12E 123(4) . .
C3 O3 U5 123.1(10) . .
C5B O4 U4 134.1(12) . .
C5A O4 U4 122.2(11) . .
C5B O4 U5 118.5(12) . .
C5A O4 U5 122.1(11) . .
U4 O4 U5 106.9(3) . .
C1 O5 U5 122.3(7) . .
C1 O5 U6 129.1(8) . .
U5 O5 U6 99.7(3) . .
C6 O6 U6 124.2(8) . .
C1 O7 U3 154.2(8) . 2_565
C1 O7 U1 97.6(7) . .
U3 O7 U1 105.0(3) 2_565 .
U6 O8 U5 126.0(4) . .
U6 O8 U4 117.8(4) . .
U5 O8 U4 115.1(4) . .
U3 O11 U5 128.8(4) . 2_565
U3 O11 H11E 127(10) . .
U5 O11 H11E 101(10) 2_565 .
U6 O12 U2 133.4(4) . .
U6 O12 H12E 96(10) . .
U2 O12 H12E 123(10) . .
C8A O13 U6 122.8(11) . .
C8B O13 U6 120.6(11) . .
C8A O13 U4 129.6(11) . .
C8B O13 U4 126.3(11) . .
U6 O13 U4 106.8(3) . .
U2 O14 U3 115.2(4) . .
U2 O14 U1 121.4(4) . .
U3 O14 U1 121.3(4) . .
C10 O16 U2 128.0(12) . .
C11B O19 U2 125(2) . .
C11A O19 U2 120(2) . .
C11B O19 U3 128(2) . .
C11A O19 U3 132(2) . .
U2 O19 U3 105.6(4) . .
C2 O20 U4 139.2(9) . .
C7 O21 U4 139.4(9) . .
C1 O25 U2 154.4(9) . .
C1 O25 U1 96.3(7) . .
U2 O25 U1 105.7(4) . .
C13 O29 U3 127.0(15) . .
O5 C1 O7 123.4(12) . .
O5 C1 O25 121.8(11) . .
O7 C1 O25 114.8(11) . .
O5 C1 U1 175.2(9) . .
O7 C1 U1 57.0(6) . .
O25 C1 U1 57.9(6) . .
O20 C2 O27 123.9(12) . .
O20 C2 C4B 117.5(14) . .
O27 C2 C4B 117.0(14) . .
O20 C2 C4A 116.0(15) . .
O27 C2 C4A 117.8(16) . .
O3 C3 O31B 119.9(17) . .
O3 C3 O31A 123.8(18) . .
O3 C3 C5B 114.8(17) . .
O31B C3 C5B 119.1(18) . .
O3 C3 C5A 115.6(16) . .
O31A C3 C5A 110.8(18) . .
C5A C4A C2 126(3) . .
C5A C4A H4A1 105.8 . .
C2 C4A H4A1 105.8 . .
C5A C4A H4A2 105.8 . .
C2 C4A H4A2 105.8 . .
H4A1 C4A H4A2 106.2 . .
C4A C5A O4 131(3) . .
C4A C5A C3 117(2) . .
O4 C5A C3 102.3(17) . .
C4A C5A H5A 100.4 . .
O4 C5A H5A 100.4 . .
C3 C5A H5A 100.4 . .
O13 C8A C9A 111(2) . .
O13 C8A C6 109.5(15) . .
C9A C8A C6 103.1(19) . .
O13 C8A H8A 111.2 . .
C9A C8A H8A 111.2 . .
C6 C8A H8A 111.2 . .
C8A C9A C7 107(2) . .
C8A C9A H9A1 110.3 . .
C7 C9A H9A1 110.3 . .
C8A C9A H9A2 110.3 . .
C7 C9A H9A2 110.3 . .
H9A1 C9A H9A2 108.5 . .
O19 C11A C12A 114(4) . .
O19 C11A C10 111(3) . .
C12A C11A C10 99(3) . .
O19 C11A H11A 110.7 . .
C12A C11A H11A 110.7 . .
C10 C11A H11A 110.7 . .
C11A C12A C13 103(3) . .
C11A C12A H12A 111.2 . .
C13 C12A H12A 111.2 . .
C11A C12A H12B 111.2 . .
C13 C12A H12B 111.2 . .
H12A C12A H12B 109.1 . .
C25A N6A C26A 111(3) 2_554 .
C25A N6A H6A1 109.3 2_554 .
C26A N6A H6A1 109.3 . .
C25A N6A H6A2 109.3 2_554 .
C26A N6A H6A2 109.3 . .
H6A1 N6A H6A2 108 . .
N6A C25A C26A 112(3) 2_554 .
N6A C25A H25A 109.3 2_554 .
C26A C25A H25A 109.3 . .
N6A C25A H25B 109.3 2_554 .
C26A C25A H25B 109.3 . .
H25A C25A H25B 108 . .
C25A C26A N6A 105(3) . .
C25A C26A H26A 110.7 . .
C25A C26A H26B 110.7 . .
N6A C26A H26B 110.7 . .
H26A C26A H26B 108.8 . .
C5B C4B C2 128(2) . .
C5B C4B H4B1 105.2 . .
C2 C4B H4B1 105.2 . .
C5B C4B H4B2 105.2 . .
C2 C4B H4B2 105.2 . .
H4B1 C4B H4B2 105.9 . .
C4B C5B O4 122(2) . .
C4B C5B C3 119(2) . .
O4 C5B C3 110.9(19) . .
C4B C5B H5B 99.4 . .
O4 C5B H5B 99.4 . .
C3 C5B H5B 99.4 . .
O13 C8B C9B 106(2) . .
O13 C8B C6 104.2(15) . .
C9B C8B C6 108(2) . .
O13 C8B H8B 112.6 . .
C9B C8B H8B 112.6 . .
C6 C8B H8B 112.6 . .
C7 C9B C8B 108(2) . .
C7 C9B H9B1 110 . .
C8B C9B H9B1 110 . .
C7 C9B H9B2 110 . .
C8B C9B H9B2 110 . .
H9B1 C9B H9B2 108.4 . .
O19 C11B C12B 116(4) . .
O19 C11B C10 107(3) . .
C12B C11B C10 114(3) . .
O19 C11B H11B 106.4 . .
C12B C11B H11B 106.4 . .
C10 C11B H11B 106.4 . .
C11B C12B C13 90(3) . .
C11B C12B H12C 113.7 . .
C13 C12B H12C 113.7 . .
C11B C12B H12D 113.7 . .
C13 C12B H12D 113.7 . .
H12C C12B H12D 110.9 . .
C25B N6B C26B 114(3) . .
C25B N6B H6B1 108.7 . .
C26B N6B H6B1 108.7 . .
C25B N6B H6B2 108.7 . .
C26B N6B H6B2 108.7 . .
H6B1 N6B H6B2 107.6 . .
C26B C25B N6B 113(3) 2_554 .
C26B C25B H25C 109 2_554 .
N6B C25B H25C 109 . .
C26B C25B H25D 109 2_554 .
N6B C25B H25D 109 . .
H25C C25B H25D 107.8 . .
C25B C26B N6B 113(3) 2_554 .
C25B C26B H26C 108.9 2_554 .
N6B C26B H26C 108.9 . .
C25B C26B H26D 108.9 2_554 .
N6B C26B H26D 108.9 . .
H26C C26B H26D 107.7 . .
O22 C6 O6 124.3(13) . .
O22 C6 C8A 120.2(13) . .
O6 C6 C8A 114.2(12) . .
O22 C6 C8B 119.9(13) . .
O6 C6 C8B 113.7(13) . .
O21 C7 O30 123.0(14) . .
O21 C7 C9B 118.6(17) . .
O30 C7 C9B 116.9(17) . .
O21 C7 C9A 111.5(17) . .
O30 C7 C9A 118.9(17) . .
O32 C10 O16 128(2) . .
O32 C10 C11A 121(3) . .
O16 C10 C11A 109(2) . .
O32 C10 C11B 122(2) . .
O16 C10 C11B 110(2) . .
O29 C13 O33 122(2) . .
O29 C13 C12A 134(3) . .
O33 C13 C12A 103(3) . .
O29 C13 C12B 102(3) . .
O33 C13 C12B 121(3) . .
C17 N1 C14 111.4(11) . .
C17 N1 H1A 109.3 . .
C14 N1 H1A 109.3 . .
C17 N1 H1B 109.3 . .
C14 N1 H1B 109.3 . .
H1A N1 H1B 108 . .
C15 N2 C16 110.7(12) . .
C15 N2 H2A 109.5 . .
C16 N2 H2A 109.5 . .
C15 N2 H2B 109.5 . .
C16 N2 H2B 109.5 . .
H2A N2 H2B 108.1 . .
N1 C14 C15 108.3(12) . .
N1 C14 H14A 110 . .
C15 C14 H14A 110 . .
N1 C14 H14B 110 . .
C15 C14 H14B 110 . .
H14A C14 H14B 108.4 . .
N2 C15 C14 112.1(12) . .
N2 C15 H15A 109.2 . .
C14 C15 H15A 109.2 . .
N2 C15 H15B 109.2 . .
C14 C15 H15B 109.2 . .
H15A C15 H15B 107.9 . .
N2 C16 C17 110.3(12) . .
N2 C16 H16A 109.6 . .
C17 C16 H16A 109.6 . .
N2 C16 H16B 109.6 . .
C17 C16 H16B 109.6 . .
H16A C16 H16B 108.1 . .
N1 C17 C16 108.6(12) . .
N1 C17 H17A 110 . .
C16 C17 H17A 110 . .
N1 C17 H17B 110 . .
C16 C17 H17B 110 . .
H17A C17 H17B 108.3 . .
C21 N3 C20 109.7(11) . .
C21 N3 H3A 109.7 . .
C20 N3 H3A 109.7 . .
C21 N3 H3B 109.7 . .
C20 N3 H3B 109.7 . .
H3A N3 H3B 108.2 . .
C18 N4 C19 110.1(11) . .
C18 N4 H4A 109.6 . .
C19 N4 H4A 109.6 . .
C18 N4 H4B 109.6 . .
C19 N4 H4B 109.6 . .
H4A N4 H4B 108.2 . .
C20 C18 N4 109.9(12) . .
C20 C18 H18A 109.7 . .
N4 C18 H18A 109.7 . .
C20 C18 H18B 109.7 . .
N4 C18 H18B 109.7 . .
H18A C18 H18B 108.2 . .
C21 C19 N4 111.3(12) . .
C21 C19 H19A 109.4 . .
N4 C19 H19A 109.4 . .
C21 C19 H19B 109.4 . .
N4 C19 H19B 109.4 . .
H19A C19 H19B 108 . .
C18 C20 N3 111.2(12) . .
C18 C20 H20A 109.4 . .
N3 C20 H20A 109.4 . .
C18 C20 H20B 109.4 . .
N3 C20 H20B 109.4 . .
H20A C20 H20B 108 . .
C19 C21 N3 111.2(11) . .
C19 C21 H21A 109.4 . .
N3 C21 H21A 109.4 . .
C19 C21 H21B 109.4 . .
N3 C21 H21B 109.4 . .
H21A C21 H21B 108 . .
C22 N5 C23 109.9(12) . 2_675
C22 N5 H5C 109.7 . .
C23 N5 H5C 109.7 2_675 .
C22 N5 H5D 109.7 . .
C23 N5 H5D 109.7 2_675 .
H5C N5 H5D 108.2 . .
N5 C22 C23 112.0(14) . .
N5 C22 H22A 109.2 . .
C23 C22 H22A 109.2 . .
N5 C22 H22B 109.2 . .
C23 C22 H22B 109.2 . .
H22A C22 H22B 107.9 . .
N5 C23 C22 112.1(14) 2_675 .
N5 C23 H23A 109.2 2_675 .
C22 C23 H23A 109.2 . .
N5 C23 H23B 109.2 2_675 .
C22 C23 H23B 109.2 . .
H23A C23 H23B 107.9 . .

loop_
_geom_bond_atom_site_label_1
_geom_bond_atom_site_label_2
_geom_bond_distance
_geom_bond_site_symmetry_2
U1 O23 1.770(10) .
U1 O23 1.770(10) 2_565
U1 O14 2.294(9) 2_565
U1 O14 2.294(9) .
U1 O7 2.524(8) 2_565
U1 O7 2.524(8) .
U1 O25 2.540(9) .
U1 O25 2.540(9) 2_565
U2 O24 1.805(10) .
U2 O17 1.822(10) .
U2 O14 2.225(9) .
U2 O12 2.321(9) .
U2 O19 2.357(10) .
U2 O16 2.381(9) .
U2 O25 2.403(10) .
U3 O28 1.785(10) .
U3 O15 1.797(9) .
U3 O14 2.231(9) .
U3 O11 2.319(9) .
U3 O19 2.366(9) .
U3 O29 2.379(11) .
U3 O7 2.448(8) 2_565
U4 O26 1.772(11) .
U4 O10 1.784(10) .
U4 O8 2.258(8) .
U4 O21 2.355(9) .
U4 O4 2.365(8) .
U4 O20 2.382(8) .
U4 O13 2.385(8) .
U5 O2 1.778(9) .
U5 O1 1.791(9) .
U5 O8 2.249(8) .
U5 O11 2.334(9) 2_565
U5 O4 2.368(8) .
U5 O3 2.387(8) .
U5 O5 2.582(8) .
U6 O18 1.776(11) .
U6 O9 1.798(10) .
U6 O8 2.200(8) .
U6 O12 2.317(8) .
U6 O13 2.370(8) .
U6 O6 2.394(9) .
U6 O5 2.605(9) .
O3 C3 1.247(19) .
O4 C5B 1.39(3) .
O4 C5A 1.42(3) .
O5 C1 1.257(15) .
O6 C6 1.284(16) .
O7 C1 1.290(15) .
O13 C8A 1.378(16) .
O13 C8B 1.466(16) .
O16 C10 1.25(2) .
O19 C11B 1.37(5) .
O19 C11A 1.40(5) .
O20 C2 1.247(16) .
O21 C7 1.230(17) .
O22 C6 1.222(16) .
O25 C1 1.308(16) .
O27 C2 1.250(15) .
O29 C13 1.28(3) .
O30 C7 1.254(18) .
O32 C10 1.21(2) .
O33 C13 1.29(3) .
C2 C4B 1.50(3) .
C2 C4A 1.58(3) .
C3 O31B 1.28(3) .
C3 O31A 1.30(3) .
C3 C5B 1.52(3) .
C3 C5A 1.65(3) .
C4A C5A 1.18(4) .
C4A H4A1 0.99 .
C4A H4A2 0.99 .
C5A H5A 1 .
C8A C9A 1.52(4) .
C8A C6 1.56(3) .
C8A H8A 1 .
C9A C7 1.62(4) .
C9A H9A1 0.99 .
C9A H9A2 0.99 .
C11A C12A 1.49(2) .
C11A C10 1.69(6) .
C11A H11A 1 .
C12A C13 1.508(19) .
C12A H12A 0.99 .
C12A H12B 0.99 .
N6A C25A 1.35(5) 2_554
N6A C26A 1.526(19) .
N6A H6A1 0.99 .
N6A H6A2 0.99 .
C25A C26A 1.518(19) .
C25A H25A 0.99 .
C25A H25B 0.99 .
C26A H26A 0.99 .
C26A H26B 0.99 .
C4B C5B 1.37(4) .
C4B H4B1 0.99 .
C4B H4B2 0.99 .
C5B H5B 1 .
C8B C9B 1.54(4) .
C8B C6 1.58(3) .
C8B H8B 1 .
C9B C7 1.52(3) .
C9B H9B1 0.99 .
C9B H9B2 0.99 .
C11B C12B 1.50(2) .
C11B C10 1.78(6) .
C11B H11B 1 .
C12B C13 1.514(19) .
C12B H12C 0.99 .
C12B H12D 0.99 .
N6B C25B 1.486(19) .
N6B C26B 1.524(19) .
N6B H6B1 0.99 .
N6B H6B2 0.99 .
C25B C26B 1.44(5) 2_554
C25B H25C 0.99 .
C25B H25D 0.99 .
C26B H26C 0.99 .
C26B H26D 0.99 .
N1 C17 1.479(17) .
N1 C14 1.481(18) .
N1 H1A 0.99 .
N1 H1B 0.99 .
N2 C15 1.464(18) .
N2 C16 1.466(19) .
N2 H2A 0.99 .
N2 H2B 0.99 .
C14 C15 1.51(2) .
C14 H14A 0.99 .
C14 H14B 0.99 .
C15 H15A 0.99 .
C15 H15B 0.99 .
C16 C17 1.51(2) .
C16 H16A 0.99 .
C16 H16B 0.99 .
C17 H17A 0.99 .
C17 H17B 0.99 .
N3 C21 1.480(17) .
N3 C20 1.515(18) .
N3 H3A 0.99 .
N3 H3B 0.99 .
N4 C18 1.496(19) .
N4 C19 1.518(18) .
N4 H4A 0.99 .
N4 H4B 0.99 .
C18 C20 1.49(2) .
C18 H18A 0.99 .
C18 H18B 0.99 .
C19 C21 1.477(19) .
C19 H19A 0.99 .
C19 H19B 0.99 .
C20 H20A 0.99 .
C20 H20B 0.99 .
C21 H21A 0.99 .
C21 H21B 0.99 .
N5 C22 1.481(19) .
N5 C23 1.50(2) 2_675
N5 H5C 0.99 .
N5 H5D 0.99 .
C22 C23 1.50(2) .
C22 H22A 0.99 .
C22 H22B 0.99 .
C23 H23A 0.99 .
C23 H23B 0.99 .
